data_4304266
loop_
_publ_author_name
'Grigory B. Nikiforov'
'Herbert W. Roesky'
'Peter G. Jones'
'J\"org Magull'
'Arne Ringe'
'Rainer B. Oswald'

_publ_contact_author_address
;Institut fuer Anorganische Chemie
Universitaet Goettingen
Tammannstr. 4
37077 Goettingen
Germany
;
_publ_contact_author_email hroesky@gwdg.de
_publ_contact_author_fax '0049 /551 /39-3373'
_publ_contact_author_name 'Herbert W. Roesky'
_publ_contact_author_phone '0049/ 551/ 39-3001'
_publ_section_title
;
Preparation of Ti(IV) Fluoride N-Heterocyclic Carbene Complexes
;
_journal_name_full 'Inorganic Chemistry'
_journal_page_first 2171
_journal_page_last 2179
_journal_paper_doi 10.1021/ic701751r
_journal_volume 47
_journal_year 2008
_chemical_formula_sum 'C22 H41 F5 N4 Ti'
_chemical_formula_weight 504.49
_chemical_name_systematic
; 
 ? 
;
_space_group_IT_number 2
_symmetry_cell_setting triclinic
_symmetry_space_group_name_Hall '-P 1'
_symmetry_space_group_name_H-M 'P -1'
_atom_sites_solution_hydrogens geom
_atom_sites_solution_primary direct
_atom_sites_solution_secondary difmap
_audit_creation_method SHELXL-97
_cell_angle_alpha 99.143(7)
_cell_angle_beta 90.213(7)
_cell_angle_gamma 116.106(6)
_cell_formula_units_Z 2
_cell_length_a 9.1368(7)
_cell_length_b 9.5786(8)
_cell_length_c 16.9242(15)
_cell_measurement_temperature 133(2)
_cell_volume 1308.6(2)
_computing_structure_refinement 'SHELXL-97 (Sheldrick, 1997)'
_computing_structure_solution 'SHELXS-97 (Sheldrick, 1990)'
_diffrn_ambient_temperature 133(2)
_diffrn_measured_fraction_theta_full 0.987
_diffrn_measured_fraction_theta_max 0.987
_diffrn_radiation_monochromator graphite
_diffrn_radiation_source 'fine-focus sealed tube'
_diffrn_radiation_type MoK\a
_diffrn_radiation_wavelength 0.71073
_diffrn_reflns_av_R_equivalents 0.1244
_diffrn_reflns_av_sigmaI/netI 0.0882
_diffrn_reflns_limit_h_max 10
_diffrn_reflns_limit_h_min -10
_diffrn_reflns_limit_k_max 11
_diffrn_reflns_limit_k_min -11
_diffrn_reflns_limit_l_max 19
_diffrn_reflns_limit_l_min -19
_diffrn_reflns_number 24855
_diffrn_reflns_theta_full 24.82
_diffrn_reflns_theta_max 24.82
_diffrn_reflns_theta_min 2.41
_exptl_absorpt_coefficient_mu 0.378
_exptl_absorpt_correction_type none
_exptl_crystal_density_diffrn 1.280
_exptl_crystal_density_method 'not measured'
_exptl_crystal_F_000 536
_exptl_crystal_size_max 0.3
_exptl_crystal_size_mid 0.2
_exptl_crystal_size_min 0.2
_refine_diff_density_max 0.341
_refine_diff_density_min -0.388
_refine_diff_density_rms 0.058
_refine_ls_extinction_method none
_refine_ls_goodness_of_fit_ref 0.980
_refine_ls_hydrogen_treatment mixed
_refine_ls_matrix_type full
_refine_ls_number_parameters 305
_refine_ls_number_reflns 4469
_refine_ls_number_restraints 0
_refine_ls_restrained_S_all 0.980
_refine_ls_R_factor_all 0.0988
_refine_ls_R_factor_gt 0.0544
_refine_ls_shift/su_max 0.001
_refine_ls_shift/su_mean 0.000
_refine_ls_structure_factor_coef Fsqd
_refine_ls_weighting_details 'calc w=1/[\s^2^(Fo^2^)+(0.0535P)^2^+0.0000P] where P=(Fo^2^+2Fc^2^)/3'
_refine_ls_weighting_scheme calc
_refine_ls_wR_factor_gt 0.1058
_refine_ls_wR_factor_ref 0.1198
_reflns_number_gt 2882
_reflns_number_total 4469
_reflns_threshold_expression >2sigma(I)
_cod_data_source_file ic701751r-file003_1.cif
_cod_data_source_block tif4
_cod_original_cell_volume 1308.62(19)
_cod_database_code 4304266

loop_
_symmetry_equiv_pos_as_xyz
'x, y, z'
'-x, -y, -z'

loop_
_atom_site_label
_atom_site_type_symbol
_atom_site_fract_x
_atom_site_fract_y
_atom_site_fract_z
_atom_site_U_iso_or_equiv
_atom_site_adp_type
_atom_site_occupancy
_atom_site_symmetry_multiplicity
_atom_site_calc_flag
_atom_site_refinement_flags
_atom_site_disorder_assembly
_atom_site_disorder_group
Ti1 Ti 0.00307(8) 0.36290(8) 0.72046(4) 0.02647(19) Uani 1 1 d . . .
F1 F 0.1995(2) 0.4216(3) 0.67461(12) 0.0349(5) Uani 1 1 d . . .
F2 F 0.0246(3) 0.5655(3) 0.73156(13) 0.0414(6) Uani 1 1 d . . .
F3 F -0.1766(2) 0.3035(3) 0.78004(12) 0.0357(5) Uani 1 1 d . . .
F4 F -0.0031(3) 0.1653(2) 0.71859(12) 0.0367(5) Uani 1 1 d . . .
F5 F -0.1188(3) 0.3017(3) 0.62383(12) 0.0464(6) Uani 1 1 d . . .
N1 N 0.1266(3) 0.3714(3) 0.90599(16) 0.0226(6) Uani 1 1 d . . .
N2 N 0.2888(3) 0.5882(3) 0.86795(16) 0.0238(7) Uani 1 1 d . . .
C1 C 0.1570(4) 0.4477(4) 0.8424(2) 0.0239(8) Uani 1 1 d . . .
C2 C 0.2397(5) 0.4649(4) 0.9716(2) 0.0296(9) Uani 1 1 d . . .
C3 C 0.3402(4) 0.6001(4) 0.9478(2) 0.0292(8) Uani 1 1 d . . .
C4 C -0.0032(4) 0.2084(4) 0.9019(2) 0.0271(8) Uani 1 1 d . . .
H4A H -0.0686 0.1795 0.8492 0.032 Uiso 1 1 calc R . .
C5 C -0.1200(5) 0.1980(5) 0.9662(3) 0.0513(12) Uani 1 1 d . . .
H5A H -0.1487 0.2858 0.9693 0.077 Uiso 1 1 calc R . .
H5B H -0.0676 0.2038 1.0181 0.077 Uiso 1 1 calc R . .
H5C H -0.2192 0.0975 0.9530 0.077 Uiso 1 1 calc R . .
C6 C 0.0678(5) 0.0915(4) 0.9006(2) 0.0324(9) Uani 1 1 d . . .
H6A H 0.1442 0.1058 0.8586 0.049 Uiso 1 1 calc R . .
H6B H -0.0208 -0.0164 0.8894 0.049 Uiso 1 1 calc R . .
H6C H 0.1258 0.1097 0.9528 0.049 Uiso 1 1 calc R . .
C7 C 0.2372(6) 0.4250(5) 1.0534(2) 0.0461(11) Uani 1 1 d . . .
H7A H 0.3483 0.4785 1.0800 0.069 Uiso 1 1 calc R . .
H7B H 0.1957 0.3105 1.0490 0.069 Uiso 1 1 calc R . .
H7C H 0.1659 0.4598 1.0851 0.069 Uiso 1 1 calc R . .
C8 C 0.4769(5) 0.7431(5) 0.9977(3) 0.0442(11) Uani 1 1 d . . .
H8A H 0.4752 0.7295 1.0539 0.066 Uiso 1 1 calc R . .
H8B H 0.4624 0.8373 0.9937 0.066 Uiso 1 1 calc R . .
H8C H 0.5819 0.7557 0.9780 0.066 Uiso 1 1 calc R . .
C9 C 0.3613(5) 0.7083(4) 0.8158(2) 0.0310(9) Uani 1 1 d . . .
H9A H 0.3041 0.6583 0.7609 0.037 Uiso 1 1 calc R . .
C10 C 0.5430(5) 0.7543(6) 0.8079(3) 0.0598(14) Uani 1 1 d . . .
H10A H 0.5583 0.6586 0.7941 0.090 Uiso 1 1 calc R . .
H10B H 0.6056 0.8158 0.8590 0.090 Uiso 1 1 calc R . .
H10C H 0.5813 0.8180 0.7656 0.090 Uiso 1 1 calc R . .
C11 C 0.3305(6) 0.8517(5) 0.8429(3) 0.0481(12) Uani 1 1 d . . .
H11A H 0.2139 0.8168 0.8498 0.072 Uiso 1 1 calc R . .
H11B H 0.3635 0.9198 0.8023 0.072 Uiso 1 1 calc R . .
H11C H 0.3944 0.9107 0.8940 0.072 Uiso 1 1 calc R . .
N3 N 0.8651(3) 0.1452(3) 0.38045(16) 0.0249(7) Uani 1 1 d . . .
N4 N 0.6317(3) -0.0600(3) 0.34663(17) 0.0273(7) Uani 1 1 d . . .
C12 C 0.7927(5) -0.0075(5) 0.3462(2) 0.0288(9) Uani 1 1 d . . .
H12A H 0.841(5) -0.067(5) 0.327(2) 0.034(11) Uiso 1 1 d . . .
C13 C 0.7454(4) 0.1919(4) 0.40446(19) 0.0240(8) Uani 1 1 d . . .
C14 C 0.5991(4) 0.0626(4) 0.38295(19) 0.0249(8) Uani 1 1 d . . .
C15 C 1.0452(4) 0.2470(4) 0.3930(2) 0.0318(9) Uani 1 1 d . . .
H15A H 1.0648 0.3598 0.4018 0.038 Uiso 1 1 calc R . .
C16 C 1.1113(5) 0.2195(5) 0.4685(2) 0.0448(11) Uani 1 1 d . . .
H16A H 1.0520 0.2379 0.5139 0.067 Uiso 1 1 calc R . .
H16B H 1.2279 0.2924 0.4795 0.067 Uiso 1 1 calc R . .
H16C H 1.0966 0.1104 0.4607 0.067 Uiso 1 1 calc R . .
C17 C 1.1277(5) 0.2182(4) 0.3195(2) 0.0338(9) Uani 1 1 d . . .
H17A H 1.0802 0.2375 0.2729 0.051 Uiso 1 1 calc R . .
H17B H 1.1115 0.1086 0.3101 0.051 Uiso 1 1 calc R . .
H17C H 1.2450 0.2899 0.3279 0.051 Uiso 1 1 calc R . .
C18 C 0.7848(5) 0.3538(4) 0.4470(2) 0.0305(8) Uani 1 1 d . . .
H18A H 0.6856 0.3691 0.4476 0.046 Uiso 1 1 calc R . .
H18B H 0.8671 0.4315 0.4193 0.046 Uiso 1 1 calc R . .
H18C H 0.8280 0.3678 0.5023 0.046 Uiso 1 1 calc R . .
C19 C 0.4296(5) 0.0430(5) 0.3934(2) 0.0374(10) Uani 1 1 d . . .
H19A H 0.4331 0.1461 0.4138 0.056 Uiso 1 1 calc R . .
H19B H 0.3798 -0.0283 0.4316 0.056 Uiso 1 1 calc R . .
H19C H 0.3645 -0.0018 0.3415 0.056 Uiso 1 1 calc R . .
C20 C 0.5073(4) -0.2251(4) 0.3175(2) 0.0341(9) Uani 1 1 d . . .
H20A H 0.3993 -0.2243 0.3090 0.041 Uiso 1 1 calc R . .
C21 C 0.4931(5) -0.3252(5) 0.3802(3) 0.0489(12) Uani 1 1 d . . .
H21A H 0.4789 -0.2729 0.4322 0.073 Uiso 1 1 calc R . .
H21B H 0.5927 -0.3392 0.3844 0.073 Uiso 1 1 calc R . .
H21C H 0.3985 -0.4287 0.3646 0.073 Uiso 1 1 calc R . .
C22 C 0.5484(5) -0.2906(5) 0.2376(2) 0.0419(11) Uani 1 1 d . . .
H22A H 0.5649 -0.2180 0.2000 0.063 Uiso 1 1 calc R . .
H22B H 0.4581 -0.3940 0.2158 0.063 Uiso 1 1 calc R . .
H22C H 0.6486 -0.3021 0.2456 0.063 Uiso 1 1 calc R . .

loop_
_atom_site_aniso_label
_atom_site_aniso_U_11
_atom_site_aniso_U_22
_atom_site_aniso_U_33
_atom_site_aniso_U_23
_atom_site_aniso_U_13
_atom_site_aniso_U_12
Ti1 0.0262(3) 0.0319(4) 0.0224(3) 0.0034(3) -0.0032(3) 0.0145(3)
F1 0.0347(12) 0.0471(13) 0.0264(11) 0.0065(9) 0.0042(9) 0.0214(11)
F2 0.0490(14) 0.0417(13) 0.0439(13) 0.0133(11) 0.0006(11) 0.0276(12)
F3 0.0260(11) 0.0491(13) 0.0347(12) 0.0081(10) -0.0007(9) 0.0189(10)
F4 0.0405(12) 0.0281(11) 0.0398(12) -0.0027(9) -0.0009(10) 0.0167(10)
F5 0.0404(13) 0.0694(16) 0.0265(11) 0.0040(11) -0.0097(10) 0.0235(12)
N1 0.0220(14) 0.0226(15) 0.0230(14) 0.0055(12) 0.0019(11) 0.0091(13)
N2 0.0226(15) 0.0214(15) 0.0236(15) 0.0013(12) 0.0010(12) 0.0075(13)
C1 0.0250(18) 0.0229(18) 0.0260(18) 0.0054(14) 0.0031(14) 0.0123(16)
C2 0.038(2) 0.031(2) 0.0231(18) 0.0003(15) -0.0014(15) 0.0189(18)
C3 0.030(2) 0.0261(19) 0.0290(19) -0.0020(15) -0.0049(15) 0.0123(17)
C4 0.0263(18) 0.0218(18) 0.0315(19) 0.0088(15) 0.0034(15) 0.0080(16)
C5 0.042(2) 0.041(3) 0.073(3) 0.020(2) 0.026(2) 0.017(2)
C6 0.034(2) 0.0253(19) 0.035(2) 0.0067(16) 0.0031(16) 0.0102(17)
C7 0.069(3) 0.044(2) 0.027(2) 0.0023(18) -0.006(2) 0.027(2)
C8 0.034(2) 0.036(2) 0.049(3) -0.0048(19) -0.0162(19) 0.0071(19)
C9 0.035(2) 0.0218(18) 0.0321(19) 0.0074(15) 0.0109(16) 0.0080(17)
C10 0.044(3) 0.051(3) 0.083(4) 0.033(3) 0.032(2) 0.013(2)
C11 0.073(3) 0.030(2) 0.047(3) 0.0136(19) 0.018(2) 0.025(2)
N3 0.0250(15) 0.0256(16) 0.0234(15) 0.0014(12) 0.0001(12) 0.0118(14)
N4 0.0241(15) 0.0265(16) 0.0301(15) -0.0022(13) -0.0032(12) 0.0124(14)
C12 0.028(2) 0.028(2) 0.030(2) -0.0031(16) 0.0007(15) 0.0157(18)
C13 0.0276(18) 0.0255(18) 0.0234(17) 0.0086(14) 0.0055(14) 0.0145(16)
C14 0.0269(18) 0.030(2) 0.0197(17) 0.0031(15) 0.0025(14) 0.0151(17)
C15 0.0279(19) 0.0262(19) 0.039(2) 0.0015(16) 0.0039(16) 0.0109(17)
C16 0.030(2) 0.059(3) 0.038(2) 0.003(2) -0.0050(17) 0.014(2)
C17 0.030(2) 0.028(2) 0.042(2) 0.0066(17) 0.0109(17) 0.0117(17)
C18 0.039(2) 0.0251(19) 0.0305(19) 0.0078(15) 0.0104(16) 0.0161(17)
C19 0.032(2) 0.041(2) 0.039(2) 0.0000(18) 0.0009(17) 0.0190(19)
C20 0.0244(19) 0.031(2) 0.041(2) -0.0069(17) -0.0055(16) 0.0122(17)
C21 0.042(2) 0.034(2) 0.047(2) -0.0029(19) 0.010(2) -0.002(2)
C22 0.051(3) 0.035(2) 0.033(2) -0.0073(17) -0.0111(19) 0.017(2)

loop_
_atom_type_symbol
_atom_type_description
_atom_type_scat_dispersion_real
_atom_type_scat_dispersion_imag
_atom_type_scat_source
C C 0.0033 0.0016 'International Tables Vol C Tables 4.2.6.8 and 6.1.1.4'
H H 0.0000 0.0000 'International Tables Vol C Tables 4.2.6.8 and 6.1.1.4'
N N 0.0061 0.0033 'International Tables Vol C Tables 4.2.6.8 and 6.1.1.4'
Ti Ti 0.2776 0.4457 'International Tables Vol C Tables 4.2.6.8 and 6.1.1.4'
F F 0.0171 0.0103 'International Tables Vol C Tables 4.2.6.8 and 6.1.1.4'

loop_
_geom_angle_atom_site_label_1
_geom_angle_atom_site_label_2
_geom_angle_atom_site_label_3
_geom_angle
_geom_angle_site_symmetry_1
_geom_angle_site_symmetry_3
_geom_angle_publ_flag
F5 Ti1 F2 92.37(11) . . ?
F5 Ti1 F1 94.05(10) . . ?
F2 Ti1 F1 91.02(11) . . ?
F5 Ti1 F3 94.22(10) . . ?
F2 Ti1 F3 91.36(11) . . ?
F1 Ti1 F3 171.29(9) . . ?
F5 Ti1 F4 93.56(11) . . ?
F2 Ti1 F4 174.02(10) . . ?
F1 Ti1 F4 87.72(10) . . ?
F3 Ti1 F4 89.05(10) . . ?
F5 Ti1 C1 178.24(13) . . ?
F2 Ti1 C1 85.87(11) . . ?
F1 Ti1 C1 86.02(11) . . ?
F3 Ti1 C1 85.79(11) . . ?
F4 Ti1 C1 88.21(11) . . ?
C1 N1 C2 110.6(3) . . ?
C1 N1 C4 122.8(3) . . ?
C2 N1 C4 126.5(3) . . ?
C1 N2 C3 110.4(3) . . ?
C1 N2 C9 122.4(3) . . ?
C3 N2 C9 127.2(3) . . ?
N2 C1 N1 105.3(3) . . ?
N2 C1 Ti1 127.6(2) . . ?
N1 C1 Ti1 127.0(2) . . ?
C3 C2 N1 106.5(3) . . ?
C3 C2 C7 127.6(3) . . ?
N1 C2 C7 125.7(3) . . ?
C2 C3 N2 107.2(3) . . ?
C2 C3 C8 127.4(3) . . ?
N2 C3 C8 125.4(3) . . ?
N1 C4 C5 111.9(3) . . ?
N1 C4 C6 111.5(3) . . ?
C5 C4 C6 113.4(3) . . ?
N2 C9 C11 111.8(3) . . ?
N2 C9 C10 111.9(3) . . ?
C11 C9 C10 112.1(3) . . ?
C12 N3 C13 109.0(3) . . ?
C12 N3 C15 125.3(3) . . ?
C13 N3 C15 125.7(3) . . ?
C12 N4 C14 108.9(3) . . ?
C12 N4 C20 125.6(3) . . ?
C14 N4 C20 125.4(3) . . ?
N4 C12 N3 108.5(4) . . ?
C14 C13 N3 106.4(3) . . ?
C14 C13 C18 130.9(3) . . ?
N3 C13 C18 122.8(3) . . ?
C13 C14 N4 107.3(3) . . ?
C13 C14 C19 130.1(3) . . ?
N4 C14 C19 122.6(3) . . ?
N3 C15 C17 110.6(3) . . ?
N3 C15 C16 109.1(3) . . ?
C17 C15 C16 113.1(3) . . ?
N4 C20 C21 110.1(3) . . ?
N4 C20 C22 110.4(3) . . ?
C21 C20 C22 112.1(3) . . ?

loop_
_geom_bond_atom_site_label_1
_geom_bond_atom_site_label_2
_geom_bond_distance
_geom_bond_site_symmetry_2
_geom_bond_publ_flag
Ti1 F5 1.835(2) . ?
Ti1 F2 1.841(2) . ?
Ti1 F1 1.844(2) . ?
Ti1 F3 1.846(2) . ?
Ti1 F4 1.863(2) . ?
Ti1 C1 2.310(3) . ?
N1 C1 1.357(4) . ?
N1 C2 1.402(4) . ?
N1 C4 1.479(4) . ?
N2 C1 1.354(4) . ?
N2 C3 1.400(4) . ?
N2 C9 1.482(4) . ?
C2 C3 1.343(5) . ?
C2 C7 1.492(5) . ?
C3 C8 1.506(5) . ?
C4 C5 1.511(5) . ?
C4 C6 1.518(5) . ?
C9 C11 1.522(6) . ?
C9 C10 1.531(6) . ?
N3 C12 1.337(5) . ?
N3 C13 1.392(5) . ?
N3 C15 1.491(4) . ?
N4 C12 1.330(5) . ?
N4 C14 1.388(5) . ?
N4 C20 1.483(4) . ?
C13 C14 1.360(5) . ?
C13 C18 1.485(5) . ?
C14 C19 1.490(5) . ?
C15 C17 1.507(5) . ?
C15 C16 1.519(5) . ?
C20 C21 1.508(6) . ?
C20 C22 1.518(5) . ?
